data_1551039
loop_
_publ_author_name
'Kadota, Kentaro'
'Duong, Nghia Tuan'
'Nishiyama, Yusuke'
'Sivaniah, Easan'
'Kitagawa, Susumu'
'Horike, Satoshi'

_publ_section_title
;
 Borohydride-containing coordination polymers: synthesis, air stability
 and dehydrogenation
;
_journal_name_full 'Chemical Science'
_journal_paper_doi 10.1039/C9SC00731H
_journal_year 2019
_chemical_formula_sum 'C20 H26 B2 Mn N4'
_chemical_formula_weight 399.01
_space_group_crystal_system monoclinic
_space_group_IT_number 15
_space_group_name_Hall '-C 2yc'
_space_group_name_H-M_alt 'C 1 2/c 1'
_symmetry_space_group_name_Hall '-C 2yc'
_symmetry_space_group_name_H-M 'C 1 2/c 1'
_atom_sites_solution_hydrogens mixed
_audit_creation_method SHELXL-2017/1
_audit_update_record
;
2018-07-13 deposited with the CCDC.    2019-05-13 downloaded from the CCDC.
;
_cell_angle_alpha 90
_cell_angle_beta 90.514(3)
_cell_angle_gamma 90
_cell_formula_units_Z 8
_cell_length_a 23.105(5)
_cell_length_b 13.814(3)
_cell_length_c 14.339(3)
_cell_measurement_reflns_used 5925
_cell_measurement_temperature 183(2)
_cell_measurement_theta_max 27.4855
_cell_measurement_theta_min 3.0284
_cell_volume 4576.4(17)
_computing_structure_refinement 'SHELXL-2017/1 (Sheldrick, 2017)'
_diffrn_ambient_temperature 183(2)
_diffrn_measured_fraction_theta_full 0.996
_diffrn_measured_fraction_theta_max 0.993
_diffrn_measurement_device_type 'Saturn724+ (4x4 bin mode)'
_diffrn_radiation_type MoK\a
_diffrn_radiation_wavelength 0.71075
_diffrn_reflns_av_R_equivalents 0.0364
_diffrn_reflns_av_unetI/netI 0.0338
_diffrn_reflns_Laue_measured_fraction_full 0.996
_diffrn_reflns_Laue_measured_fraction_max 0.993
_diffrn_reflns_limit_h_max 30
_diffrn_reflns_limit_h_min -29
_diffrn_reflns_limit_k_max 17
_diffrn_reflns_limit_k_min -17
_diffrn_reflns_limit_l_max 18
_diffrn_reflns_limit_l_min -18
_diffrn_reflns_number 18149
_diffrn_reflns_point_group_measured_fraction_full 0.996
_diffrn_reflns_point_group_measured_fraction_max 0.993
_diffrn_reflns_theta_full 25.242
_diffrn_reflns_theta_max 27.487
_diffrn_reflns_theta_min 3.028
_exptl_absorpt_coefficient_mu 0.587
_exptl_crystal_colour colorless
_exptl_crystal_density_diffrn 1.158
_exptl_crystal_description rod
_exptl_crystal_F_000 1672
_exptl_crystal_size_max 0.200
_exptl_crystal_size_mid 0.050
_exptl_crystal_size_min 0.050
_refine_diff_density_max 0.657
_refine_diff_density_min -0.486
_refine_diff_density_rms 0.066
_refine_ls_extinction_method none
_refine_ls_goodness_of_fit_ref 1.070
_refine_ls_hydrogen_treatment mixed
_refine_ls_matrix_type full
_refine_ls_number_parameters 269
_refine_ls_number_reflns 5231
_refine_ls_number_restraints 0
_refine_ls_restrained_S_all 1.070
_refine_ls_R_factor_all 0.0652
_refine_ls_R_factor_gt 0.0553
_refine_ls_shift/su_max 0.001
_refine_ls_shift/su_mean 0.000
_refine_ls_structure_factor_coef Fsqd
_refine_ls_weighting_details 'w=1/[\s^2^(Fo^2^)+(0.0786P)^2^+4.8093P] where P=(Fo^2^+2Fc^2^)/3'
_refine_ls_weighting_scheme calc
_refine_ls_wR_factor_gt 0.1426
_refine_ls_wR_factor_ref 0.1513
_reflns_Friedel_coverage 0.000
_reflns_number_gt 4409
_reflns_number_total 5231
_reflns_threshold_expression 'I > 2\s(I)'
_cod_data_source_file c9sc00731h2.cif
_cod_data_source_block Mndpe
_cod_database_code 1551039
_shelx_shelxl_version_number 2017/1
_shelx_space_group_comment
;
The symmetry employed for this shelxl refinement is uniquely defined
by the following loop, which should always be used as a source of
symmetry information in preference to the above space-group names.
They are only intended as comments.
;
_shelx_estimated_absorpt_t_min 0.892
_shelx_estimated_absorpt_t_max 0.892

loop_
_space_group_symop_operation_xyz
'x, y, z'
'-x, y, -z+1/2'
'x+1/2, y+1/2, z'
'-x+1/2, y+1/2, -z+1/2'
'-x, -y, -z'
'x, -y, z-1/2'
'-x+1/2, -y+1/2, -z'
'x+1/2, -y+1/2, z-1/2'

loop_
_atom_site_label
_atom_site_type_symbol
_atom_site_fract_x
_atom_site_fract_y
_atom_site_fract_z
_atom_site_U_iso_or_equiv
_atom_site_adp_type
_atom_site_occupancy
_atom_site_site_symmetry_order
_atom_site_calc_flag
_atom_site_refinement_flags_posn
_atom_site_refinement_flags_adp
_atom_site_refinement_flags_occupancy
_atom_site_disorder_assembly
_atom_site_disorder_group
Mn1 Mn 0.65584(2) 0.87301(2) 0.34135(2) 0.02821(14) Uani 1 1 d . . . . .
N1 N 0.66367(8) 0.03559(13) 0.36574(14) 0.0326(4) Uani 1 1 d . . . . .
N2 N 0.59727(8) 0.85757(13) 0.46452(13) 0.0307(4) Uani 1 1 d . . . . .
N3 N 0.65890(9) 0.70805(14) 0.33394(14) 0.0386(5) Uani 1 1 d . . . . .
C1 C 0.65317(10) 0.08111(16) 0.44667(16) 0.0331(5) Uani 1 1 d . . . . .
H1 H 0.637794 0.044569 0.496811 0.040 Uiso 1 1 calc R U . . .
C2 C 0.68726(10) 0.23391(16) 0.38922(17) 0.0347(5) Uani 1 1 d . . . . .
C3 C 0.66370(11) 0.17872(16) 0.46037(17) 0.0364(5) Uani 1 1 d . . . . .
H3 H 0.654817 0.207976 0.518466 0.044 Uiso 1 1 calc R U . . .
C4 C 0.69954(12) 0.18583(18) 0.30692(18) 0.0428(6) Uani 1 1 d . . . . .
H4 H 0.716479 0.219999 0.256560 0.051 Uiso 1 1 calc R U . . .
C5 C 0.68728(12) 0.08878(18) 0.29784(18) 0.0428(6) Uani 1 1 d . . . . .
H5 H 0.696012 0.057901 0.240462 0.051 Uiso 1 1 calc R U . . .
C6 C 0.65636(11) 0.50438(18) 0.33716(18) 0.0408(6) Uani 1 1 d . . . . .
C7 C 0.52565(11) 0.8384(2) 0.62095(16) 0.0395(5) Uani 1 1 d . . . . .
C8 C 0.69615(12) 0.34178(17) 0.39749(19) 0.0411(6) Uani 1 1 d . . . . .
H8 H 0.735741 0.358752 0.377305 0.049 Uiso 1 1 calc R U . . .
H8A H 0.691950 0.361793 0.463379 0.049 Uiso 1 1 calc R U . . .
C9 C 0.69436(12) 0.55632(18) 0.38980(19) 0.0446(6) Uani 1 1 d . . . . .
H9 H 0.721224 0.523723 0.429296 0.054 Uiso 1 1 calc R U . . .
C10 C 0.69422(12) 0.65631(19) 0.38628(19) 0.0427(6) Uani 1 1 d . . . . .
H10 H 0.721473 0.689922 0.424252 0.051 Uiso 1 1 calc R U . . .
C11 C 0.61775(11) 0.8285(2) 0.54666(18) 0.0454(6) Uani 1 1 d . . . . .
H11 H 0.657862 0.814201 0.551907 0.055 Uiso 1 1 calc R U . . .
C12 C 0.54090(12) 0.8761(2) 0.46063(19) 0.0494(7) Uani 1 1 d . . . . .
H12 H 0.524773 0.896464 0.402702 0.059 Uiso 1 1 calc R U . . .
C13 C 0.65207(11) 0.39489(18) 0.33733(19) 0.0416(6) Uani 1 1 d . . . . .
H13 H 0.655957 0.371806 0.272323 0.050 Uiso 1 1 calc R U . . .
H13A H 0.612893 0.376718 0.358561 0.050 Uiso 1 1 calc R U . . .
C14 C 0.58393(11) 0.8179(2) 0.62485(18) 0.0492(7) Uani 1 1 d . . . . .
H14 H 0.600974 0.796343 0.681695 0.059 Uiso 1 1 calc R U . . .
C15 C 0.50453(12) 0.8675(2) 0.5355(2) 0.0558(8) Uani 1 1 d . . . . .
H15 H 0.464529 0.881739 0.528168 0.067 Uiso 1 1 calc R U . . .
C16 C 0.48603(13) 0.8332(3) 0.70427(18) 0.0618(9) Uani 1 1 d . . . . .
H16 H 0.459149 0.888914 0.701252 0.074 Uiso 1 1 calc R U . . .
H16A H 0.462437 0.773596 0.698685 0.074 Uiso 1 1 calc R U . . .
B1 B 0.60065(15) 0.8923(2) 0.1929(2) 0.0441(7) Uani 1 1 d . . . . .
H1A H 0.5918(14) 0.963(2) 0.163(2) 0.068(10) Uiso 1 1 d . . . . .
H1B H 0.5867(14) 0.831(2) 0.149(2) 0.061(9) Uiso 1 1 d . . . . .
H1C H 0.6482(14) 0.888(2) 0.199(2) 0.054(9) Uiso 1 1 d . . . . .
H1D H 0.5853(16) 0.885(2) 0.265(3) 0.070(11) Uiso 1 1 d . . . . .
B2 B 0.76246(13) 0.8800(2) 0.3777(2) 0.0374(6) Uani 1 1 d . . . . .
C17 C 0.6225(2) 0.6575(2) 0.2812(3) 0.1029(19) Uani 1 1 d . . . . .
H17 H 0.596675 0.691825 0.241204 0.124 Uiso 1 1 calc R U . . .
C18 C 0.6200(2) 0.5579(2) 0.2811(4) 0.109(2) Uani 1 1 d . . . . .
H18 H 0.592760 0.525868 0.241789 0.130 Uiso 1 1 calc R U . . .
C19 C 0.4680(5) 0.4191(8) 0.3941(8) 0.106(3) Uiso 0.5 1 d . . P A 1
C20 C 0.4255(4) 0.4157(8) 0.4566(7) 0.206(4) Uiso 1 1 d . . . . .
N4 N 0.4970(5) 0.4160(8) 0.3345(8) 0.137(3) Uiso 0.5 1 d . . P A 1
N5 N 0.4432(7) 0.6081(12) 0.4629(11) 0.196(6) Uiso 0.5 1 d . . P . .
C21 C 0.4304(7) 0.5199(14) 0.4470(11) 0.161(5) Uiso 0.5 1 d . . P A .
H21 H 0.7288(14) 0.870(2) 0.434(2) 0.055(9) Uiso 1 1 d . . . . .
H21A H 0.7439(13) 0.8823(19) 0.308(2) 0.049(8) Uiso 1 1 d . . . . .
H21B H 0.7844(14) 0.946(2) 0.383(2) 0.062(9) Uiso 1 1 d . . . . .
H21C H 0.7950(13) 0.818(2) 0.380(2) 0.051(8) Uiso 1 1 d . . . . .

loop_
_atom_site_aniso_label
_atom_site_aniso_U_11
_atom_site_aniso_U_22
_atom_site_aniso_U_33
_atom_site_aniso_U_23
_atom_site_aniso_U_13
_atom_site_aniso_U_12
Mn1 0.0367(2) 0.0206(2) 0.0274(2) 0.00049(12) 0.00465(14) 0.00159(12)
N1 0.0412(11) 0.0200(9) 0.0369(10) 0.0023(8) 0.0094(8) 0.0014(7)
N2 0.0345(10) 0.0279(9) 0.0296(9) 0.0023(7) 0.0048(8) 0.0003(7)
N3 0.0521(13) 0.0212(10) 0.0423(11) -0.0011(8) -0.0026(10) 0.0019(8)
C1 0.0397(12) 0.0255(11) 0.0343(11) 0.0029(9) 0.0069(9) 0.0005(9)
C2 0.0397(12) 0.0233(11) 0.0412(12) 0.0019(9) -0.0008(10) 0.0018(9)
C3 0.0478(14) 0.0264(11) 0.0349(12) -0.0013(9) 0.0047(10) 0.0020(10)
C4 0.0598(16) 0.0277(12) 0.0411(13) 0.0069(10) 0.0153(12) -0.0010(11)
C5 0.0650(17) 0.0270(12) 0.0366(12) 0.0009(10) 0.0161(12) -0.0003(11)
C6 0.0508(15) 0.0226(12) 0.0488(15) -0.0030(10) -0.0053(12) 0.0018(10)
C7 0.0366(12) 0.0532(15) 0.0288(11) -0.0010(11) 0.0062(9) 0.0022(11)
C8 0.0529(15) 0.0227(11) 0.0476(14) 0.0010(10) -0.0011(12) -0.0033(10)
C9 0.0546(16) 0.0292(13) 0.0497(15) 0.0010(11) -0.0116(12) 0.0013(11)
C10 0.0538(16) 0.0267(12) 0.0474(14) -0.0015(11) -0.0071(12) 0.0003(11)
C11 0.0346(12) 0.0655(18) 0.0363(13) 0.0091(12) 0.0068(10) 0.0139(12)
C12 0.0361(13) 0.079(2) 0.0326(13) 0.0117(12) 0.0010(10) 0.0074(13)
C13 0.0484(15) 0.0220(11) 0.0544(16) -0.0046(10) -0.0049(12) -0.0014(10)
C14 0.0385(13) 0.078(2) 0.0316(12) 0.0146(13) 0.0059(10) 0.0125(13)
C15 0.0298(13) 0.099(3) 0.0387(14) 0.0100(14) 0.0034(11) 0.0096(14)
C16 0.0408(15) 0.112(3) 0.0328(14) 0.0038(16) 0.0097(12) 0.0064(16)
B1 0.0538(18) 0.0443(17) 0.0340(14) 0.0041(13) -0.0021(13) 0.0042(14)
B2 0.0368(14) 0.0339(14) 0.0416(15) -0.0019(11) 0.0011(12) 0.0020(11)
C17 0.143(4) 0.0309(16) 0.134(4) 0.003(2) -0.094(3) 0.001(2)
C18 0.149(4) 0.0299(16) 0.144(4) -0.002(2) -0.106(4) -0.004(2)

loop_
_atom_type_symbol
_atom_type_description
_atom_type_scat_dispersion_real
_atom_type_scat_dispersion_imag
_atom_type_scat_source
Mn Mn 0.3368 0.7283 'International Tables Vol C Tables 4.2.6.8 and 6.1.1.4'
C C 0.0033 0.0016 'International Tables Vol C Tables 4.2.6.8 and 6.1.1.4'
N N 0.0061 0.0033 'International Tables Vol C Tables 4.2.6.8 and 6.1.1.4'
B B 0.0013 0.0007 'International Tables Vol C Tables 4.2.6.8 and 6.1.1.4'
H H 0.0000 0.0000 'International Tables Vol C Tables 4.2.6.8 and 6.1.1.4'

loop_
_geom_angle_atom_site_label_1
_geom_angle_atom_site_label_2
_geom_angle_atom_site_label_3
_geom_angle
_geom_angle_site_symmetry_1
_geom_angle_site_symmetry_3
N2 Mn1 N1 91.17(7) . 1_565
N2 Mn1 N3 87.76(7) . .
N1 Mn1 N3 171.20(8) 1_565 .
N2 Mn1 B1 112.06(10) . .
N1 Mn1 B1 93.73(10) 1_565 .
N3 Mn1 B1 94.76(10) . .
N2 Mn1 B2 115.89(9) . .
N1 Mn1 B2 81.61(8) 1_565 .
N3 Mn1 B2 91.00(9) . .
B1 Mn1 B2 131.87(11) . .
N2 Mn1 H1C 138.0(9) . .
N1 Mn1 H1C 93.3(8) 1_565 .
N3 Mn1 H1C 93.3(8) . .
B1 Mn1 H1C 26.0(9) . .
B2 Mn1 H1C 106.1(9) . .
N2 Mn1 H1D 86.7(11) . .
N1 Mn1 H1D 93.9(9) 1_565 .
N3 Mn1 H1D 94.8(9) . .
B1 Mn1 H1D 25.3(11) . .
B2 Mn1 H1D 156.9(11) . .
H1C Mn1 H1D 51.3(14) . .
N2 Mn1 H21 89.2(9) . .
N1 Mn1 H21 82.2(7) 1_565 .
N3 Mn1 H21 89.0(7) . .
B1 Mn1 H21 158.5(9) . .
B2 Mn1 H21 26.7(9) . .
H1C Mn1 H21 132.8(13) . .
H1D Mn1 H21 174.3(13) . .
N2 Mn1 H21A 140.9(9) . .
N1 Mn1 H21A 84.2(7) 1_565 .
N3 Mn1 H21A 91.2(7) . .
B1 Mn1 H21A 107.0(9) . .
B2 Mn1 H21A 25.0(9) . .
H1C Mn1 H21A 81.1(13) . .
H1D Mn1 H21A 132.2(14) . .
H21 Mn1 H21A 51.7(12) . .
C5 N1 C1 116.7(2) . .
C5 N1 Mn1 117.45(15) . 1_545
C1 N1 Mn1 125.36(15) . 1_545
C11 N2 C12 115.9(2) . .
C11 N2 Mn1 120.95(16) . .
C12 N2 Mn1 123.13(17) . .
C10 N3 C17 115.3(2) . .
C10 N3 Mn1 122.37(17) . .
C17 N3 Mn1 122.2(2) . .
N1 C1 C3 123.1(2) . .
N1 C1 H1 118.5 . .
C3 C1 H1 118.5 . .
C4 C2 C3 116.6(2) . .
C4 C2 C8 120.8(2) . .
C3 C2 C8 122.6(2) . .
C1 C3 C2 120.0(2) . .
C1 C3 H3 120.0 . .
C2 C3 H3 120.0 . .
C5 C4 C2 120.3(2) . .
C5 C4 H4 119.9 . .
C2 C4 H4 119.9 . .
N1 C5 C4 123.4(2) . .
N1 C5 H5 118.3 . .
C4 C5 H5 118.3 . .
C9 C6 C18 115.5(2) . .
C9 C6 C13 124.6(2) . .
C18 C6 C13 119.9(2) . .
C15 C7 C14 115.8(2) . .
C15 C7 C16 120.3(2) . .
C14 C7 C16 123.8(2) . .
C2 C8 C13 110.0(2) . .
C2 C8 H8 109.7 . .
C13 C8 H8 109.7 . .
C2 C8 H8A 109.7 . .
C13 C8 H8A 109.7 . .
H8 C8 H8A 108.2 . .
C6 C9 C10 120.4(2) . .
C6 C9 H9 119.8 . .
C10 C9 H9 119.8 . .
N3 C10 C9 124.4(2) . .
N3 C10 H10 117.8 . .
C9 C10 H10 117.8 . .
N2 C11 C14 123.6(2) . .
N2 C11 H11 118.2 . .
C14 C11 H11 118.2 . .
N2 C12 C15 123.8(2) . .
N2 C12 H12 118.1 . .
C15 C12 H12 118.1 . .
C6 C13 C8 116.1(2) . .
C6 C13 H13 108.3 . .
C8 C13 H13 108.3 . .
C6 C13 H13A 108.3 . .
C8 C13 H13A 108.3 . .
H13 C13 H13A 107.4 . .
C7 C14 C11 120.4(2) . .
C7 C14 H14 119.8 . .
C11 C14 H14 119.8 . .
C12 C15 C7 120.5(2) . .
C12 C15 H15 119.8 . .
C7 C15 H15 119.8 . .
C16 C16 C7 116.4(3) 2_656 .
C16 C16 H16 108.2 2_656 .
C7 C16 H16 108.2 . .
C16 C16 H16A 108.2 2_656 .
C7 C16 H16A 108.2 . .
H16 C16 H16A 107.3 . .
Mn1 B1 H1A 121.8(17) . .
Mn1 B1 H1B 123.5(17) . .
H1A B1 H1B 114(2) . .
Mn1 B1 H1C 54.9(17) . .
H1A B1 H1C 105(2) . .
H1B B1 H1C 107(2) . .
Mn1 B1 H1D 49.7(19) . .
H1A B1 H1D 113(2) . .
H1B B1 H1D 112(2) . .
H1C B1 H1D 105(2) . .
Mn1 B2 H21 57.8(17) . .
Mn1 B2 H21A 55.3(17) . .
H21 B2 H21A 113(2) . .
Mn1 B2 H21B 121.5(17) . .
H21 B2 H21B 113(2) . .
H21A B2 H21B 103(2) . .
Mn1 B2 H21C 128.7(15) . .
H21 B2 H21C 110(2) . .
H21A B2 H21C 108(2) . .
H21B B2 H21C 109(2) . .
N3 C17 C18 123.6(3) . .
N3 C17 H17 118.2 . .
C18 C17 H17 118.2 . .
C6 C18 C17 120.8(3) . .
C6 C18 H18 119.6 . .
C17 C18 H18 119.6 . .
N4 C19 C20 169.6(14) . .
N4 C19 C21 131.2(13) . .
C20 C19 C21 52.3(7) . .
C19 C20 C21 81.0(10) . .
N5 C21 C20 161.8(17) . .
N5 C21 C19 134.3(15) . .
C20 C21 C19 46.7(7) . .

loop_
_geom_bond_atom_site_label_1
_geom_bond_atom_site_label_2
_geom_bond_distance
_geom_bond_site_symmetry_2
Mn1 N2 2.2448(19) .
Mn1 N1 2.2798(19) 1_565
Mn1 N3 2.282(2) .
Mn1 B1 2.485(3) .
Mn1 B2 2.515(3) .
Mn1 H1C 2.06(3) .
Mn1 H1D 1.96(4) .
Mn1 H21 2.14(3) .
Mn1 H21A 2.10(3) .
N1 C5 1.340(3) .
N1 C1 1.344(3) .
N2 C11 1.328(3) .
N2 C12 1.328(3) .
N3 C10 1.315(3) .
N3 C17 1.326(4) .
C1 C3 1.384(3) .
C1 H1 0.9500 .
C2 C4 1.386(3) .
C2 C3 1.389(3) .
C2 C8 1.509(3) .
C3 H3 0.9500 .
C4 C5 1.376(4) .
C4 H4 0.9500 .
C5 H5 0.9500 .
C6 C9 1.358(4) .
C6 C18 1.374(4) .
C6 C13 1.516(3) .
C7 C15 1.375(4) .
C7 C14 1.377(4) .
C7 C16 1.513(3) .
C8 C13 1.518(4) .
C8 H8 0.9900 .
C8 H8A 0.9900 .
C9 C10 1.382(4) .
C9 H9 0.9500 .
C10 H10 0.9500 .
C11 C14 1.380(3) .
C11 H11 0.9500 .
C12 C15 1.375(4) .
C12 H12 0.9500 .
C13 H13 0.9900 .
C13 H13A 0.9900 .
C14 H14 0.9500 .
C15 H15 0.9500 .
C16 C16 1.456(6) 2_656
C16 H16 0.9900 .
C16 H16A 0.9900 .
B1 H1A 1.09(3) .
B1 H1B 1.10(3) .
B1 H1C 1.10(3) .
B1 H1D 1.10(4) .
B2 H21 1.14(3) .
B2 H21A 1.08(3) .
B2 H21B 1.05(3) .
B2 H21C 1.14(3) .
C17 C18 1.376(5) .
C17 H17 0.9500 .
C18 H18 0.9500 .
C19 N4 1.092(14) .
C19 C20 1.335(13) .
C19 C21 1.81(2) .
C20 C21 1.450(18) .
N5 C21 1.274(19) .

loop_
_geom_torsion_atom_site_label_1
_geom_torsion_atom_site_label_2
_geom_torsion_atom_site_label_3
_geom_torsion_atom_site_label_4
_geom_torsion
_geom_torsion_site_symmetry_1
_geom_torsion_site_symmetry_4
C5 N1 C1 C3 2.3(4) . .
Mn1 N1 C1 C3 173.80(18) 1_545 .
N1 C1 C3 C2 -1.3(4) . .
C4 C2 C3 C1 -0.6(4) . .
C8 C2 C3 C1 175.9(2) . .
C3 C2 C4 C5 1.4(4) . .
C8 C2 C4 C5 -175.2(3) . .
C1 N1 C5 C4 -1.5(4) . .
Mn1 N1 C5 C4 -173.7(2) 1_545 .
C2 C4 C5 N1 -0.3(4) . .
C4 C2 C8 C13 69.2(3) . .
C3 C2 C8 C13 -107.1(3) . .
C18 C6 C9 C10 1.1(5) . .
C13 C6 C9 C10 -178.7(3) . .
C17 N3 C10 C9 -1.1(5) . .
Mn1 N3 C10 C9 174.5(2) . .
C6 C9 C10 N3 -0.1(4) . .
C12 N2 C11 C14 -0.4(4) . .
Mn1 N2 C11 C14 179.8(2) . .
C11 N2 C12 C15 0.6(4) . .
Mn1 N2 C12 C15 -179.6(2) . .
C9 C6 C13 C8 -3.4(4) . .
C18 C6 C13 C8 176.8(4) . .
C2 C8 C13 C6 -178.9(2) . .
C15 C7 C14 C11 1.1(5) . .
C16 C7 C14 C11 -177.1(3) . .
N2 C11 C14 C7 -0.5(5) . .
N2 C12 C15 C7 0.1(5) . .
C14 C7 C15 C12 -0.9(5) . .
C16 C7 C15 C12 177.3(3) . .
C15 C7 C16 C16 -160.5(2) . 2_656
C14 C7 C16 C16 17.6(4) . 2_656
C10 N3 C17 C18 1.3(7) . .
Mn1 N3 C17 C18 -174.3(4) . .
C9 C6 C18 C17 -1.0(7) . .
C13 C6 C18 C17 178.8(4) . .
N3 C17 C18 C6 -0.2(9) . .
N4 C19 C20 C21 -114(8) . .
C19 C20 C21 N5 -102(5) . .
N4 C19 C21 N5 -38(3) . .
C20 C19 C21 N5 155(2) . .
N4 C19 C21 C20 167.3(19) . .
